data_1561096
loop_
_publ_author_name
'Ouadoudi, Omar'
'Kaehler, Tanja'
'Bolte, Michael'
'Lerner, Hans-Wolfram'
'Wagner, Matthias'

_publ_section_title
;
 One tool to bring them all: Au-catalyzed synthesis of B,O- and B,N-doped
 PAHs from boronic and borinic acids
;
_journal_issue 16
_journal_name_full 'Chemical Science'
_journal_page_first 5898
_journal_page_last 5909
_journal_paper_doi 10.1039/D1SC00543J
_journal_volume 12
_journal_year 2021
_chemical_formula_moiety 'C27 H29 B O'
_chemical_formula_sum 'C27 H29 B O'
_chemical_formula_weight 380.31
_space_group_crystal_system orthorhombic
_space_group_IT_number 61
_space_group_name_Hall '-P 2ac 2ab'
_space_group_name_H-M_alt 'P b c a'
_atom_sites_solution_hydrogens geom
_atom_sites_solution_primary direct
_audit_creation_method SHELXL-2018/3
_audit_update_record
;
2021-01-26 deposited with the CCDC.	2021-03-17 downloaded from the CCDC.
;
_cell_angle_alpha 90
_cell_angle_beta 90
_cell_angle_gamma 90
_cell_formula_units_Z 8
_cell_length_a 23.7421(8)
_cell_length_b 21.8444(6)
_cell_length_c 8.6139(2)
_cell_measurement_reflns_used 39774
_cell_measurement_temperature 173(2)
_cell_measurement_theta_max 26.05
_cell_measurement_theta_min 1.87
_cell_volume 4467.4(2)
_computing_cell_refinement 'X-Area (Stoe & Cie, 2001)'
_computing_data_collection 'X-Area (Stoe & Cie, 2001)'
_computing_data_reduction 'X-Area (Stoe & Cie, 2001)'
_computing_molecular_graphics 'XP in SHELXTL-Plus (Sheldrick, 2008)'
_computing_publication_material SHELXL
_computing_structure_refinement 'SHELXL (Sheldrick, 2008)'
_computing_structure_solution 'SHELXS (Sheldrick, 2008)'
_diffrn_ambient_temperature 173(2)
_diffrn_measured_fraction_theta_full 0.998
_diffrn_measured_fraction_theta_max 0.980
_diffrn_measurement_device_type 'STOE IPDS II two-circle-diffractometer'
_diffrn_measurement_method \w
_diffrn_radiation_type MoK\a
_diffrn_radiation_wavelength 0.71073
_diffrn_reflns_av_R_equivalents 0.0363
_diffrn_reflns_av_unetI/netI 0.0145
_diffrn_reflns_Laue_measured_fraction_full 0.998
_diffrn_reflns_Laue_measured_fraction_max 0.980
_diffrn_reflns_limit_h_max 28
_diffrn_reflns_limit_h_min -28
_diffrn_reflns_limit_k_max 26
_diffrn_reflns_limit_k_min -26
_diffrn_reflns_limit_l_max 10
_diffrn_reflns_limit_l_min -10
_diffrn_reflns_number 39774
_diffrn_reflns_point_group_measured_fraction_full 0.998
_diffrn_reflns_point_group_measured_fraction_max 0.980
_diffrn_reflns_theta_full 25.000
_diffrn_reflns_theta_max 25.594
_diffrn_reflns_theta_min 1.865
_diffrn_source 'Genix 3D I\mS microfocus X-ray source'
_exptl_absorpt_coefficient_mu 0.066
_exptl_absorpt_correction_T_max 1.000
_exptl_absorpt_correction_T_min 0.750
_exptl_absorpt_correction_type multi-scan
_exptl_absorpt_process_details 'X-Area (Stoe & Cie, 2001)'
_exptl_crystal_colour colourless
_exptl_crystal_density_diffrn 1.131
_exptl_crystal_description block
_exptl_crystal_F_000 1632
_exptl_crystal_size_max 0.290
_exptl_crystal_size_mid 0.280
_exptl_crystal_size_min 0.270
_refine_diff_density_max 0.211
_refine_diff_density_min -0.196
_refine_diff_density_rms 0.034
_refine_ls_extinction_coef 0.0074(10)
_refine_ls_extinction_expression Fc^*^=kFc[1+0.001xFc^2^\l^3^/sin(2\q)]^-1/4^
_refine_ls_extinction_method 'SHELXL-2018/3 (Sheldrick 2018)'
_refine_ls_goodness_of_fit_ref 1.077
_refine_ls_hydrogen_treatment constr
_refine_ls_matrix_type full
_refine_ls_number_parameters 266
_refine_ls_number_reflns 4130
_refine_ls_number_restraints 0
_refine_ls_restrained_S_all 1.077
_refine_ls_R_factor_all 0.0551
_refine_ls_R_factor_gt 0.0451
_refine_ls_shift/su_max 0.001
_refine_ls_shift/su_mean 0.000
_refine_ls_structure_factor_coef Fsqd
_refine_ls_weighting_details 'w=1/[\s^2^(Fo^2^)+(0.0536P)^2^+1.8577P] where P=(Fo^2^+2Fc^2^)/3'
_refine_ls_weighting_scheme calc
_refine_ls_wR_factor_gt 0.1163
_refine_ls_wR_factor_ref 0.1255
_reflns_Friedel_coverage 0.000
_reflns_number_gt 3471
_reflns_number_total 4130
_reflns_threshold_expression 'I > 2\s(I)'
_cod_data_source_file d1sc00543j2.cif
_cod_data_source_block wa3005
_cod_depositor_comments 'Adding full bibliography for 1561085--1561097.cif.'
_cod_database_code 1561096
_shelx_shelxl_version_number 2018/3
_shelx_space_group_comment
; 
The symmetry employed for this shelxl refinement is uniquely defined 
by the following loop, which should always be used as a source of 
symmetry information in preference to the above space-group names. 
They are only intended as comments. 
;
_shelx_estimated_absorpt_t_min 0.981
_shelx_estimated_absorpt_t_max 0.982

loop_
_space_group_symop_operation_xyz
'x, y, z'
'-x+1/2, -y, z+1/2'
'-x, y+1/2, -z+1/2'
'x+1/2, -y+1/2, -z'
'-x, -y, -z'
'x-1/2, y, -z-1/2'
'x, -y-1/2, z-1/2'
'-x-1/2, y-1/2, z'

loop_
_atom_site_label
_atom_site_type_symbol
_atom_site_fract_x
_atom_site_fract_y
_atom_site_fract_z
_atom_site_U_iso_or_equiv
_atom_site_adp_type
_atom_site_occupancy
_atom_site_site_symmetry_order
_atom_site_calc_flag
_atom_site_refinement_flags_posn
_atom_site_refinement_flags_adp
_atom_site_refinement_flags_occupancy
_atom_site_disorder_assembly
_atom_site_disorder_group
O1 O 0.67572(4) 0.62213(5) 0.19091(12) 0.0383(3) Uani 1 1 d . . . . .
B1 B 0.72229(7) 0.61924(8) 0.0937(2) 0.0355(4) Uani 1 1 d . . . . .
C1 C 0.62493(6) 0.64675(7) 0.14457(19) 0.0367(4) Uani 1 1 d . . . . .
C2 C 0.61842(7) 0.66972(7) 0.00076(19) 0.0388(4) Uani 1 1 d . . . . .
H2 H 0.583210 0.687374 -0.026419 0.047 Uiso 1 1 calc R U . . .
C3 C 0.66261(7) 0.66865(7) -0.11362(19) 0.0368(4) Uani 1 1 d . . . . .
C4 C 0.65423(8) 0.69101(7) -0.2650(2) 0.0443(4) Uani 1 1 d . . . . .
H4 H 0.619062 0.708589 -0.292937 0.053 Uiso 1 1 calc R U . . .
C5 C 0.69692(8) 0.68744(8) -0.3726(2) 0.0466(4) Uani 1 1 d . . . . .
H5 H 0.690953 0.702570 -0.474688 0.056 Uiso 1 1 calc R U . . .
C6 C 0.74884(8) 0.66188(8) -0.3336(2) 0.0448(4) Uani 1 1 d . . . . .
H6 H 0.777997 0.659351 -0.408833 0.054 Uiso 1 1 calc R U . . .
C7 C 0.75761(7) 0.64024(7) -0.18483(19) 0.0401(4) Uani 1 1 d . . . . .
H7 H 0.793121 0.623115 -0.158422 0.048 Uiso 1 1 calc R U . . .
C8 C 0.71524(6) 0.64308(7) -0.07252(18) 0.0354(3) Uani 1 1 d . . . . .
C11 C 0.77773(6) 0.59210(7) 0.16624(17) 0.0345(3) Uani 1 1 d . . . . .
C12 C 0.81368(7) 0.62895(7) 0.25542(18) 0.0371(4) Uani 1 1 d . . . . .
C13 C 0.86156(7) 0.60362(8) 0.32314(19) 0.0443(4) Uani 1 1 d . . . . .
H13 H 0.885666 0.629011 0.383152 0.053 Uiso 1 1 calc R U . . .
C14 C 0.87495(7) 0.54211(9) 0.3051(2) 0.0474(4) Uani 1 1 d . . . . .
C15 C 0.84012(7) 0.50624(8) 0.21415(19) 0.0433(4) Uani 1 1 d . . . . .
H15 H 0.849090 0.464256 0.199426 0.052 Uiso 1 1 calc R U . . .
C16 C 0.79209(7) 0.53032(7) 0.14350(18) 0.0390(4) Uani 1 1 d . . . . .
C17 C 0.80130(8) 0.69633(8) 0.2735(2) 0.0463(4) Uani 1 1 d . . . . .
H17A H 0.825027 0.713373 0.355961 0.069 Uiso 1 1 calc R U . . .
H17B H 0.761549 0.701907 0.300651 0.069 Uiso 1 1 calc R U . . .
H17C H 0.809297 0.717483 0.175607 0.069 Uiso 1 1 calc R U . . .
C18 C 0.92704(9) 0.51520(11) 0.3818(3) 0.0762(7) Uani 1 1 d . . . . .
H18A H 0.923552 0.470536 0.386276 0.114 Uiso 1 1 calc R U . . .
H18B H 0.930634 0.531533 0.487306 0.114 Uiso 1 1 calc R U . . .
H18C H 0.960493 0.526199 0.321293 0.114 Uiso 1 1 calc R U . . .
C19 C 0.75525(10) 0.49003(8) 0.0448(2) 0.0609(5) Uani 1 1 d . . . . .
H19A H 0.776414 0.453551 0.013467 0.091 Uiso 1 1 calc R U . . .
H19B H 0.743316 0.512624 -0.047785 0.091 Uiso 1 1 calc R U . . .
H19C H 0.722003 0.477647 0.104522 0.091 Uiso 1 1 calc R U . . .
C21 C 0.58150(6) 0.64395(7) 0.26612(19) 0.0371(4) Uani 1 1 d . . . . .
C22 C 0.58735(7) 0.60578(9) 0.3938(2) 0.0487(4) Uani 1 1 d . . . . .
H22 H 0.620084 0.581063 0.403278 0.058 Uiso 1 1 calc R U . . .
C23 C 0.54634(7) 0.60313(9) 0.5073(2) 0.0505(4) Uani 1 1 d . . . . .
H23 H 0.551524 0.576108 0.592562 0.061 Uiso 1 1 calc R U . . .
C24 C 0.49772(7) 0.63862(7) 0.50137(19) 0.0387(4) Uani 1 1 d . . . . .
C25 C 0.49204(7) 0.67640(9) 0.3727(2) 0.0505(4) Uani 1 1 d . . . . .
H25 H 0.459271 0.701082 0.363390 0.061 Uiso 1 1 calc R U . . .
C26 C 0.53254(7) 0.67925(9) 0.2578(2) 0.0515(5) Uani 1 1 d . . . . .
H26 H 0.526996 0.705683 0.171533 0.062 Uiso 1 1 calc R U . . .
C27 C 0.45362(7) 0.63523(8) 0.63076(19) 0.0414(4) Uani 1 1 d . . . . .
C28 C 0.40807(7) 0.68472(9) 0.6134(2) 0.0536(5) Uani 1 1 d . . . . .
H28A H 0.380789 0.680944 0.698208 0.080 Uiso 1 1 calc R U . . .
H28B H 0.425652 0.725282 0.617074 0.080 Uiso 1 1 calc R U . . .
H28C H 0.388726 0.679496 0.513752 0.080 Uiso 1 1 calc R U . . .
C29 C 0.42547(8) 0.57204(9) 0.6287(2) 0.0565(5) Uani 1 1 d . . . . .
H29A H 0.397242 0.569871 0.711560 0.085 Uiso 1 1 calc R U . . .
H29B H 0.407155 0.565567 0.528120 0.085 Uiso 1 1 calc R U . . .
H29C H 0.454034 0.540318 0.645256 0.085 Uiso 1 1 calc R U . . .
C30 C 0.48216(8) 0.64494(9) 0.7889(2) 0.0492(4) Uani 1 1 d . . . . .
H30A H 0.453804 0.642742 0.871423 0.074 Uiso 1 1 calc R U . . .
H30B H 0.510567 0.613047 0.805336 0.074 Uiso 1 1 calc R U . . .
H30C H 0.500301 0.685229 0.790904 0.074 Uiso 1 1 calc R U . . .

loop_
_atom_site_aniso_label
_atom_site_aniso_U_11
_atom_site_aniso_U_22
_atom_site_aniso_U_33
_atom_site_aniso_U_23
_atom_site_aniso_U_13
_atom_site_aniso_U_12
O1 0.0333(6) 0.0429(6) 0.0389(6) 0.0039(5) -0.0021(5) 0.0035(5)
B1 0.0356(9) 0.0320(8) 0.0387(9) -0.0008(7) -0.0008(7) -0.0024(7)
C1 0.0328(8) 0.0337(8) 0.0437(9) -0.0018(7) -0.0046(7) 0.0018(6)
C2 0.0370(8) 0.0388(8) 0.0407(8) -0.0004(7) -0.0069(7) 0.0033(6)
C3 0.0412(8) 0.0304(7) 0.0387(8) -0.0016(6) -0.0058(7) -0.0006(6)
C4 0.0491(10) 0.0404(9) 0.0434(9) 0.0050(7) -0.0080(8) 0.0034(7)
C5 0.0593(11) 0.0417(9) 0.0389(9) 0.0072(7) -0.0030(8) 0.0001(8)
C6 0.0519(10) 0.0407(9) 0.0419(9) 0.0047(7) 0.0047(8) -0.0010(7)
C7 0.0419(9) 0.0350(8) 0.0435(9) 0.0029(7) -0.0005(7) -0.0004(7)
C8 0.0379(8) 0.0291(7) 0.0392(8) -0.0006(6) -0.0035(7) -0.0025(6)
C11 0.0348(8) 0.0375(8) 0.0313(7) 0.0050(6) 0.0040(6) 0.0013(6)
C12 0.0355(8) 0.0415(8) 0.0344(8) 0.0012(7) 0.0027(6) 0.0014(6)
C13 0.0415(9) 0.0513(10) 0.0402(9) -0.0047(7) -0.0062(7) 0.0050(7)
C14 0.0443(9) 0.0578(11) 0.0400(9) -0.0013(8) -0.0037(7) 0.0158(8)
C15 0.0498(10) 0.0418(9) 0.0382(9) 0.0020(7) 0.0025(7) 0.0125(7)
C16 0.0438(9) 0.0387(8) 0.0346(8) 0.0030(6) 0.0006(7) 0.0013(7)
C17 0.0487(10) 0.0406(9) 0.0497(10) -0.0021(7) -0.0035(8) 0.0014(7)
C18 0.0699(14) 0.0838(16) 0.0747(15) -0.0164(12) -0.0290(12) 0.0379(12)
C19 0.0736(13) 0.0401(10) 0.0689(13) -0.0029(9) -0.0211(11) 0.0003(9)
C21 0.0339(8) 0.0361(8) 0.0413(8) -0.0009(7) -0.0033(7) 0.0013(6)
C22 0.0406(9) 0.0554(10) 0.0501(10) 0.0074(8) 0.0004(8) 0.0138(8)
C23 0.0475(10) 0.0577(11) 0.0465(10) 0.0119(8) 0.0035(8) 0.0128(8)
C24 0.0350(8) 0.0384(8) 0.0426(9) -0.0019(7) -0.0021(7) -0.0001(6)
C25 0.0388(9) 0.0556(11) 0.0572(11) 0.0105(9) 0.0022(8) 0.0126(8)
C26 0.0449(10) 0.0567(11) 0.0530(10) 0.0155(9) 0.0036(8) 0.0120(8)
C27 0.0342(8) 0.0456(9) 0.0444(9) -0.0020(7) -0.0005(7) -0.0003(7)
C28 0.0391(9) 0.0651(12) 0.0568(11) 0.0010(9) 0.0044(8) 0.0083(8)
C29 0.0509(11) 0.0598(12) 0.0586(12) -0.0050(9) 0.0059(9) -0.0142(9)
C30 0.0443(10) 0.0569(11) 0.0462(10) -0.0046(8) -0.0004(8) 0.0024(8)

loop_
_atom_type_symbol
_atom_type_description
_atom_type_scat_dispersion_real
_atom_type_scat_dispersion_imag
_atom_type_scat_source
C C 0.0033 0.0016 'International Tables Vol C Tables 4.2.6.8 and 6.1.1.4'
H H 0.0000 0.0000 'International Tables Vol C Tables 4.2.6.8 and 6.1.1.4'
B B 0.0013 0.0007 'International Tables Vol C Tables 4.2.6.8 and 6.1.1.4'
O O 0.0106 0.0060 'International Tables Vol C Tables 4.2.6.8 and 6.1.1.4'

loop_
_geom_angle_atom_site_label_1
_geom_angle_atom_site_label_2
_geom_angle_atom_site_label_3
_geom_angle
_geom_angle_site_symmetry_1
_geom_angle_site_symmetry_3
_geom_angle_publ_flag
C1 O1 B1 122.65(12) . . ?
O1 B1 C8 117.45(14) . . ?
O1 B1 C11 116.36(14) . . ?
C8 B1 C11 126.19(14) . . ?
C2 C1 O1 120.81(14) . . ?
C2 C1 C21 126.20(14) . . ?
O1 C1 C21 112.99(13) . . ?
C1 C2 C3 122.72(14) . . ?
C1 C2 H2 118.6 . . ?
C3 C2 H2 118.6 . . ?
C4 C3 C8 119.63(15) . . ?
C4 C3 C2 121.72(15) . . ?
C8 C3 C2 118.63(14) . . ?
C5 C4 C3 120.05(16) . . ?
C5 C4 H4 120.0 . . ?
C3 C4 H4 120.0 . . ?
C4 C5 C6 120.77(16) . . ?
C4 C5 H5 119.6 . . ?
C6 C5 H5 119.6 . . ?
C7 C6 C5 119.60(16) . . ?
C7 C6 H6 120.2 . . ?
C5 C6 H6 120.2 . . ?
C6 C7 C8 121.23(16) . . ?
C6 C7 H7 119.4 . . ?
C8 C7 H7 119.4 . . ?
C7 C8 C3 118.72(14) . . ?
C7 C8 B1 123.59(14) . . ?
C3 C8 B1 117.69(14) . . ?
C12 C11 C16 118.67(14) . . ?
C12 C11 B1 120.70(14) . . ?
C16 C11 B1 120.63(14) . . ?
C13 C12 C11 119.89(15) . . ?
C13 C12 C17 120.23(15) . . ?
C11 C12 C17 119.86(14) . . ?
C14 C13 C12 121.62(16) . . ?
C14 C13 H13 119.2 . . ?
C12 C13 H13 119.2 . . ?
C15 C14 C13 118.33(15) . . ?
C15 C14 C18 120.91(17) . . ?
C13 C14 C18 120.75(17) . . ?
C14 C15 C16 121.49(15) . . ?
C14 C15 H15 119.3 . . ?
C16 C15 H15 119.3 . . ?
C15 C16 C11 119.95(15) . . ?
C15 C16 C19 120.08(15) . . ?
C11 C16 C19 119.97(15) . . ?
C12 C17 H17A 109.5 . . ?
C12 C17 H17B 109.5 . . ?
H17A C17 H17B 109.5 . . ?
C12 C17 H17C 109.5 . . ?
H17A C17 H17C 109.5 . . ?
H17B C17 H17C 109.5 . . ?
C14 C18 H18A 109.5 . . ?
C14 C18 H18B 109.5 . . ?
H18A C18 H18B 109.5 . . ?
C14 C18 H18C 109.5 . . ?
H18A C18 H18C 109.5 . . ?
H18B C18 H18C 109.5 . . ?
C16 C19 H19A 109.5 . . ?
C16 C19 H19B 109.5 . . ?
H19A C19 H19B 109.5 . . ?
C16 C19 H19C 109.5 . . ?
H19A C19 H19C 109.5 . . ?
H19B C19 H19C 109.5 . . ?
C22 C21 C26 117.12(15) . . ?
C22 C21 C1 121.29(14) . . ?
C26 C21 C1 121.58(15) . . ?
C23 C22 C21 121.08(15) . . ?
C23 C22 H22 119.5 . . ?
C21 C22 H22 119.5 . . ?
C22 C23 C24 122.36(16) . . ?
C22 C23 H23 118.8 . . ?
C24 C23 H23 118.8 . . ?
C25 C24 C23 116.17(15) . . ?
C25 C24 C27 122.92(14) . . ?
C23 C24 C27 120.90(15) . . ?
C26 C25 C24 122.09(16) . . ?
C26 C25 H25 119.0 . . ?
C24 C25 H25 119.0 . . ?
C25 C26 C21 121.16(16) . . ?
C25 C26 H26 119.4 . . ?
C21 C26 H26 119.4 . . ?
C24 C27 C29 109.46(14) . . ?
C24 C27 C30 109.71(13) . . ?
C29 C27 C30 109.06(15) . . ?
C24 C27 C28 112.11(14) . . ?
C29 C27 C28 109.00(14) . . ?
C30 C27 C28 107.44(14) . . ?
C27 C28 H28A 109.5 . . ?
C27 C28 H28B 109.5 . . ?
H28A C28 H28B 109.5 . . ?
C27 C28 H28C 109.5 . . ?
H28A C28 H28C 109.5 . . ?
H28B C28 H28C 109.5 . . ?
C27 C29 H29A 109.5 . . ?
C27 C29 H29B 109.5 . . ?
H29A C29 H29B 109.5 . . ?
C27 C29 H29C 109.5 . . ?
H29A C29 H29C 109.5 . . ?
H29B C29 H29C 109.5 . . ?
C27 C30 H30A 109.5 . . ?
C27 C30 H30B 109.5 . . ?
H30A C30 H30B 109.5 . . ?
C27 C30 H30C 109.5 . . ?
H30A C30 H30C 109.5 . . ?
H30B C30 H30C 109.5 . . ?

loop_
_geom_bond_atom_site_label_1
_geom_bond_atom_site_label_2
_geom_bond_distance
_geom_bond_site_symmetry_2
_geom_bond_publ_flag
O1 C1 1.3795(18) . ?
O1 B1 1.388(2) . ?
B1 C8 1.533(2) . ?
B1 C11 1.573(2) . ?
C1 C2 1.345(2) . ?
C1 C21 1.471(2) . ?
C2 C3 1.439(2) . ?
C2 H2 0.9500 . ?
C3 C4 1.407(2) . ?
C3 C8 1.414(2) . ?
C4 C5 1.376(2) . ?
C4 H4 0.9500 . ?
C5 C6 1.394(3) . ?
C5 H5 0.9500 . ?
C6 C7 1.382(2) . ?
C6 H6 0.9500 . ?
C7 C8 1.397(2) . ?
C7 H7 0.9500 . ?
C11 C12 1.402(2) . ?
C11 C16 1.406(2) . ?
C12 C13 1.392(2) . ?
C12 C17 1.509(2) . ?
C13 C14 1.389(3) . ?
C13 H13 0.9500 . ?
C14 C15 1.382(2) . ?
C14 C18 1.520(2) . ?
C15 C16 1.396(2) . ?
C15 H15 0.9500 . ?
C16 C19 1.504(2) . ?
C17 H17A 0.9800 . ?
C17 H17B 0.9800 . ?
C17 H17C 0.9800 . ?
C18 H18A 0.9800 . ?
C18 H18B 0.9800 . ?
C18 H18C 0.9800 . ?
C19 H19A 0.9800 . ?
C19 H19B 0.9800 . ?
C19 H19C 0.9800 . ?
C21 C22 1.387(2) . ?
C21 C26 1.397(2) . ?
C22 C23 1.381(2) . ?
C22 H22 0.9500 . ?
C23 C24 1.392(2) . ?
C23 H23 0.9500 . ?
C24 C25 1.389(2) . ?
C24 C27 1.531(2) . ?
C25 C26 1.381(3) . ?
C25 H25 0.9500 . ?
C26 H26 0.9500 . ?
C27 C29 1.534(2) . ?
C27 C30 1.536(2) . ?
C27 C28 1.536(2) . ?
C28 H28A 0.9800 . ?
C28 H28B 0.9800 . ?
C28 H28C 0.9800 . ?
C29 H29A 0.9800 . ?
C29 H29B 0.9800 . ?
C29 H29C 0.9800 . ?
C30 H30A 0.9800 . ?
C30 H30B 0.9800 . ?
C30 H30C 0.9800 . ?

loop_
_geom_torsion_atom_site_label_1
_geom_torsion_atom_site_label_2
_geom_torsion_atom_site_label_3
_geom_torsion_atom_site_label_4
_geom_torsion
_geom_torsion_site_symmetry_1
_geom_torsion_site_symmetry_2
_geom_torsion_site_symmetry_3
_geom_torsion_site_symmetry_4
_geom_torsion_publ_flag
C1 O1 B1 C8 -1.7(2) . . . . ?
C1 O1 B1 C11 177.75(13) . . . . ?
B1 O1 C1 C2 -0.4(2) . . . . ?
B1 O1 C1 C21 179.06(13) . . . . ?
O1 C1 C2 C3 1.8(2) . . . . ?
C21 C1 C2 C3 -177.61(14) . . . . ?
C1 C2 C3 C4 177.74(15) . . . . ?
C1 C2 C3 C8 -0.8(2) . . . . ?
C8 C3 C4 C5 0.6(2) . . . . ?
C2 C3 C4 C5 -177.93(15) . . . . ?
C3 C4 C5 C6 -0.1(3) . . . . ?
C4 C5 C6 C7 -0.4(3) . . . . ?
C5 C6 C7 C8 0.4(2) . . . . ?
C6 C7 C8 C3 0.0(2) . . . . ?
C6 C7 C8 B1 179.35(15) . . . . ?
C4 C3 C8 C7 -0.6(2) . . . . ?
C2 C3 C8 C7 178.01(13) . . . . ?
C4 C3 C8 B1 -179.91(14) . . . . ?
C2 C3 C8 B1 -1.3(2) . . . . ?
O1 B1 C8 C7 -176.76(14) . . . . ?
C11 B1 C8 C7 3.8(2) . . . . ?
O1 B1 C8 C3 2.6(2) . . . . ?
C11 B1 C8 C3 -176.88(14) . . . . ?
O1 B1 C11 C12 -82.67(18) . . . . ?
C8 B1 C11 C12 96.77(19) . . . . ?
O1 B1 C11 C16 97.04(17) . . . . ?
C8 B1 C11 C16 -83.5(2) . . . . ?
C16 C11 C12 C13 -1.9(2) . . . . ?
B1 C11 C12 C13 177.79(14) . . . . ?
C16 C11 C12 C17 176.17(14) . . . . ?
B1 C11 C12 C17 -4.1(2) . . . . ?
C11 C12 C13 C14 -0.1(3) . . . . ?
C17 C12 C13 C14 -178.21(16) . . . . ?
C12 C13 C14 C15 1.6(3) . . . . ?
C12 C13 C14 C18 -179.19(18) . . . . ?
C13 C14 C15 C16 -1.0(3) . . . . ?
C18 C14 C15 C16 179.78(18) . . . . ?
C14 C15 C16 C11 -1.1(2) . . . . ?
C14 C15 C16 C19 179.77(17) . . . . ?
C12 C11 C16 C15 2.5(2) . . . . ?
B1 C11 C16 C15 -177.22(14) . . . . ?
C12 C11 C16 C19 -178.33(16) . . . . ?
B1 C11 C16 C19 2.0(2) . . . . ?
C2 C1 C21 C22 162.85(17) . . . . ?
O1 C1 C21 C22 -16.6(2) . . . . ?
C2 C1 C21 C26 -16.8(3) . . . . ?
O1 C1 C21 C26 163.81(15) . . . . ?
C26 C21 C22 C23 -0.1(3) . . . . ?
C1 C21 C22 C23 -179.73(16) . . . . ?
C21 C22 C23 C24 -0.7(3) . . . . ?
C22 C23 C24 C25 1.1(3) . . . . ?
C22 C23 C24 C27 -178.99(17) . . . . ?
C23 C24 C25 C26 -0.7(3) . . . . ?
C27 C24 C25 C26 179.40(17) . . . . ?
C24 C25 C26 C21 -0.1(3) . . . . ?
C22 C21 C26 C25 0.5(3) . . . . ?
C1 C21 C26 C25 -179.87(17) . . . . ?
C25 C24 C27 C29 112.48(19) . . . . ?
C23 C24 C27 C29 -67.4(2) . . . . ?
C25 C24 C27 C30 -127.89(18) . . . . ?
C23 C24 C27 C30 52.2(2) . . . . ?
C25 C24 C27 C28 -8.6(2) . . . . ?
C23 C24 C27 C28 171.50(16) . . . . ?
